data_2204731
loop_
_publ_author_name
'Amel Dakhlaoui'
'Leila Samia Smiri'
'Ahmed Driss'

_publ_section_title
;
 A new amine phosphate templated by tris(2-aminoethyl)amine
;
_journal_issue 12
_journal_name_full 'Acta Crystallographica Section E'
_journal_page_first o2241
_journal_page_last o2243
_journal_paper_doi 10.1107/S1600536804027540
_journal_volume 60
_journal_year 2004
_chemical_formula_iupac 'C6 H21 N4 3+, H O4 P 2-, H2 O4 P -'
_chemical_formula_moiety 'C6 H21 N4 3+, H O4 P 2-, H2 O4 P -'
_chemical_formula_sum 'C6 H24 N4 O8 P2'
_chemical_formula_weight 342.23
_chemical_name_systematic ?
_space_group_IT_number 2
_symmetry_cell_setting triclinic
_symmetry_space_group_name_Hall '-P 1'
_symmetry_space_group_name_H-M 'P -1'
_atom_sites_solution_hydrogens geom
_atom_sites_solution_primary direct
_atom_sites_solution_secondary difmap
_audit_creation_method SHELXL-97
_cell_angle_alpha 76.37(2)
_cell_angle_beta 101.29(3)
_cell_angle_gamma 105.96(3)
_cell_formula_units_Z 2
_cell_length_a 7.905(2)
_cell_length_b 9.441(2)
_cell_length_c 10.974(3)
_cell_measurement_reflns_used 25
_cell_measurement_temperature 293(2)
_cell_measurement_theta_max 7.46
_cell_measurement_theta_min 5.25
_cell_volume 757.7(3)
_computing_cell_refinement 'CAD-4 EXPRESS'
_computing_data_collection 'CAD-4 EXPRESS (Duisenberg, 1992)'
_computing_data_reduction 'XCAD4 (Harms & Wocadlo, 1995)'
_computing_molecular_graphics 'ORTEP-3 for Windows (Farrugia, 1997)'
_computing_publication_material 'WinGX publication routines (Farrugia, 1999)'
_computing_structure_refinement 'SHELXL97 (Sheldrick, 1997)'
_computing_structure_solution 'SHELXS97 (Sheldrick, 1997)'
_diffrn_ambient_temperature 293(2)
_diffrn_measured_fraction_theta_full 0.999
_diffrn_measured_fraction_theta_max 0.999
_diffrn_measurement_device_type 'Enraf--Nonius CAD-4'
_diffrn_measurement_method 'non-profiled \w/2\q'
_diffrn_radiation_monochromator graphite
_diffrn_radiation_source 'fine-focus sealed tube'
_diffrn_radiation_type MoK\a
_diffrn_radiation_wavelength 0.71073
_diffrn_reflns_av_R_equivalents 0.0118
_diffrn_reflns_av_sigmaI/netI 0.0240
_diffrn_reflns_limit_h_max 10
_diffrn_reflns_limit_h_min 0
_diffrn_reflns_limit_k_max 11
_diffrn_reflns_limit_k_min -12
_diffrn_reflns_limit_l_max 13
_diffrn_reflns_limit_l_min -14
_diffrn_reflns_number 3534
_diffrn_reflns_theta_full 26.97
_diffrn_reflns_theta_max 26.97
_diffrn_reflns_theta_min 2.29
_diffrn_standards_decay_% 3
_diffrn_standards_interval_time 120
_diffrn_standards_number 2
_exptl_absorpt_coefficient_mu 0.328
_exptl_absorpt_correction_type none
_exptl_crystal_colour colourless
_exptl_crystal_density_diffrn 1.500
_exptl_crystal_density_method 'not measured'
_exptl_crystal_description parallelepiped
_exptl_crystal_F_000 364
_exptl_crystal_size_max 0.26
_exptl_crystal_size_mid 0.19
_exptl_crystal_size_min 0.10
_refine_diff_density_max 0.334
_refine_diff_density_min -0.382
_refine_ls_extinction_coef 0.014(3)
_refine_ls_extinction_expression Fc^*^=kFc[1+0.001xFc^2^\l^3^/sin(2\q)]^-1/4^
_refine_ls_extinction_method SHELXL97
_refine_ls_goodness_of_fit_ref 1.049
_refine_ls_hydrogen_treatment constr
_refine_ls_matrix_type full
_refine_ls_number_parameters 186
_refine_ls_number_reflns 3290
_refine_ls_number_restraints 0
_refine_ls_restrained_S_all 1.049
_refine_ls_R_factor_all 0.0445
_refine_ls_R_factor_gt 0.0351
_refine_ls_shift/su_max 0.000
_refine_ls_shift/su_mean 0.000
_refine_ls_structure_factor_coef Fsqd
_refine_ls_weighting_details 'calc w = 1/[\s^2^(Fo^2^)+(0.0528P)^2^+0.417P] where P = (Fo^2^+2Fc^2^)/3'
_refine_ls_weighting_scheme calc
_refine_ls_wR_factor_gt 0.0973
_refine_ls_wR_factor_ref 0.1033
_reflns_number_gt 2774
_reflns_number_total 3290
_reflns_threshold_expression I>2\s(I)
_cod_data_source_file lh6292.cif
_cod_data_source_block I
_cod_original_formula_sum 'C6 H24 N4 O8 P2 '
_cod_database_code 2204731
_cod_database_fobs_code 2204731

loop_
_symmetry_equiv_pos_as_xyz
'x, y, z'
'-x, -y, -z'

loop_
_atom_site_label
_atom_site_fract_x
_atom_site_fract_y
_atom_site_fract_z
_atom_site_U_iso_or_equiv
_atom_site_adp_type
_atom_site_calc_flag
_atom_site_refinement_flags
_atom_site_occupancy
_atom_site_type_symbol
P1 0.79099(6) 0.64482(5) 0.11166(4) 0.02252(14) Uani d . 1 P
O1 0.76078(19) 0.48820(15) 0.19129(13) 0.0307(3) Uani d . 1 O
O2 0.84175(19) 0.65517(18) -0.01655(13) 0.0343(3) Uani d . 1 O
O3 0.61853(19) 0.70627(18) 0.08243(13) 0.0341(3) Uani d . 1 O
H3 0.5625 0.6736 0.1427 0.050 Uiso calc R 1 H
O4 0.9331(2) 0.75937(17) 0.18438(16) 0.0433(4) Uani d . 1 O
H4 1.0042 0.7162 0.2330 0.050 Uiso calc R 1 H
P2 0.33103(6) 0.61675(5) 0.35095(4) 0.02156(14) Uani d . 1 P
O5 0.29736(18) 0.44763(15) 0.40564(14) 0.0330(3) Uani d . 1 O
O6 0.1736(2) 0.67682(18) 0.35782(13) 0.0347(3) Uani d . 1 O
O7 0.4939(2) 0.70097(17) 0.43745(16) 0.0425(4) Uani d . 1 O
H7 0.5555 0.6428 0.4753 0.050 Uiso calc R 1 H
O8 0.3745(2) 0.6496(2) 0.21744(14) 0.0408(4) Uani d . 1 O
N 0.6682(2) 0.12622(17) 0.26230(14) 0.0237(3) Uani d . 1 N
N1 0.8058(2) 0.29896(19) 0.02464(15) 0.0278(4) Uani d . 1 N
H1A 0.7906 0.3375 -0.0578 0.042 Uiso calc . 1 H
H1B 0.9214 0.3170 0.0539 0.042 Uiso calc . 1 H
H1C 0.7518 0.3411 0.0654 0.042 Uiso calc . 1 H
N2 0.9325(2) 0.33635(18) 0.41843(15) 0.0264(3) Uani d . 1 N
H2A 1.0442 0.3857 0.4386 0.042 Uiso calc . 1 H
H2B 0.8647 0.3469 0.4700 0.042 Uiso calc . 1 H
H2C 0.8930 0.3734 0.3388 0.042 Uiso calc . 1 H
N3 0.4085(2) 0.32140(18) 0.22607(15) 0.0272(3) Uani d . 1 N
H3A 0.3504 0.3686 0.2588 0.042 Uiso calc . 1 H
H3B 0.3696 0.3272 0.1437 0.042 Uiso calc . 1 H
H3C 0.5243 0.3643 0.2371 0.042 Uiso calc . 1 H
C1 0.7499(3) 0.0618(2) 0.1846(2) 0.0319(4) Uani d . 1 C
H1D 0.6959 -0.0450 0.1933 0.0416(19) Uiso calc R 1 H
H1E 0.8755 0.0740 0.2164 0.0416(19) Uiso calc R 1 H
C2 0.7287(3) 0.1345(2) 0.04544(19) 0.0322(4) Uani d . 1 C
H2D 0.7865 0.0893 -0.0003 0.0416(19) Uiso calc R 1 H
H2E 0.6033 0.1154 0.0117 0.0416(19) Uiso calc R 1 H
C3 0.7379(3) 0.0842(2) 0.39743(18) 0.0301(4) Uani d . 1 C
H3D 0.7378 -0.0215 0.4167 0.0416(19) Uiso calc R 1 H
H3E 0.6599 0.0989 0.4490 0.0416(19) Uiso calc R 1 H
C4 0.9250(3) 0.1755(2) 0.4314(2) 0.0324(4) Uani d . 1 C
H4A 0.9696 0.1360 0.5181 0.0416(19) Uiso calc R 1 H
H4B 1.0017 0.1649 0.3768 0.0416(19) Uiso calc R 1 H
C5 0.4730(3) 0.0736(2) 0.2397(2) 0.0304(4) Uani d . 1 C
H5A 0.4393 -0.0315 0.2794 0.0416(19) Uiso calc R 1 H
H5B 0.4347 0.0811 0.1494 0.0416(19) Uiso calc R 1 H
C6 0.3775(3) 0.1616(2) 0.2904(2) 0.0311(4) Uani d . 1 C
H6A 0.2509 0.1160 0.2794 0.0416(19) Uiso calc R 1 H
H6B 0.4176 0.1561 0.3804 0.0416(19) Uiso calc R 1 H

loop_
_atom_site_aniso_label
_atom_site_aniso_U_11
_atom_site_aniso_U_22
_atom_site_aniso_U_33
_atom_site_aniso_U_12
_atom_site_aniso_U_13
_atom_site_aniso_U_23
P1 0.0207(2) 0.0239(2) 0.0223(2) 0.00700(18) 0.00197(17) -0.00190(18)
O1 0.0308(7) 0.0262(7) 0.0319(7) 0.0074(6) 0.0035(6) 0.0006(6)
O2 0.0264(7) 0.0505(9) 0.0273(7) 0.0129(6) 0.0072(6) -0.0033(6)
O3 0.0293(7) 0.0466(9) 0.0295(7) 0.0201(7) 0.0086(6) 0.0037(6)
O4 0.0471(9) 0.0271(7) 0.0469(10) 0.0106(7) -0.0181(7) -0.0083(7)
P2 0.0204(2) 0.0260(2) 0.0187(2) 0.00759(18) 0.00050(17) -0.00442(17)
O5 0.0262(7) 0.0270(7) 0.0390(8) 0.0046(6) -0.0037(6) -0.0021(6)
O6 0.0360(8) 0.0517(9) 0.0252(7) 0.0255(7) 0.0004(6) -0.0102(6)
O7 0.0437(9) 0.0270(7) 0.0477(10) 0.0107(7) -0.0216(7) -0.0103(7)
O8 0.0323(8) 0.0684(11) 0.0248(7) 0.0186(8) 0.0090(6) -0.0030(7)
N 0.0260(8) 0.0209(7) 0.0243(8) 0.0059(6) 0.0044(6) -0.0037(6)
N1 0.0239(8) 0.0355(9) 0.0248(8) 0.0069(7) 0.0053(6) -0.0061(7)
N2 0.0233(8) 0.0303(8) 0.0245(8) 0.0045(6) 0.0042(6) -0.0049(6)
N3 0.0258(8) 0.0300(8) 0.0284(8) 0.0106(7) 0.0027(6) -0.0069(7)
C1 0.0384(11) 0.0284(10) 0.0345(11) 0.0142(8) 0.0069(9) -0.0079(8)
C2 0.0344(11) 0.0345(11) 0.0309(10) 0.0065(9) 0.0056(8) -0.0133(8)
C3 0.0359(11) 0.0255(9) 0.0256(9) 0.0067(8) 0.0029(8) -0.0001(7)
C4 0.0319(10) 0.0354(11) 0.0330(11) 0.0148(8) -0.0006(8) -0.0089(8)
C5 0.0279(10) 0.0238(9) 0.0389(11) 0.0034(8) 0.0039(8) -0.0087(8)
C6 0.0283(10) 0.0326(10) 0.0322(10) 0.0061(8) 0.0115(8) -0.0017(8)

loop_
_atom_type_symbol
_atom_type_description
_atom_type_scat_dispersion_real
_atom_type_scat_dispersion_imag
_atom_type_scat_source
C C 0.0033 0.0016 'International Tables Vol C Tables 4.2.6.8 and 6.1.1.4'
H H 0.0000 0.0000 'International Tables Vol C Tables 4.2.6.8 and 6.1.1.4'
N N 0.0061 0.0033 'International Tables Vol C Tables 4.2.6.8 and 6.1.1.4'
O O 0.0106 0.0060 'International Tables Vol C Tables 4.2.6.8 and 6.1.1.4'
P P 0.1023 0.0942 'International Tables Vol C Tables 4.2.6.8 and 6.1.1.4'

loop_
_geom_angle_atom_site_label_1
_geom_angle_atom_site_label_2
_geom_angle_atom_site_label_3
_geom_angle
_geom_angle_publ_flag
O2 P1 O1 113.86(9) yes
O2 P1 O4 109.98(10) yes
O1 P1 O4 111.09(9) yes
O2 P1 O3 105.03(8) yes
O1 P1 O3 111.70(9) yes
O4 P1 O3 104.63(9) yes
P1 O3 H3 109.5 no
P1 O4 H4 109.5 no
O8 P2 O6 111.98(9) yes
O8 P2 O5 110.52(10) yes
O6 P2 O5 110.84(9) yes
O8 P2 O7 109.20(10) yes
O6 P2 O7 105.76(9) yes
O5 P2 O7 108.37(8) yes
P2 O7 H7 109.5 no
C5 N C3 111.24(15) yes
C5 N C1 109.90(15) yes
C3 N C1 109.57(15) yes
C2 N1 H1A 109.5 no
C2 N1 H1B 109.5 no
H1A N1 H1B 109.5 no
C2 N1 H1C 109.5 no
H1A N1 H1C 109.5 no
H1B N1 H1C 109.5 no
C4 N2 H2A 109.5 no
C4 N2 H2B 109.5 no
H2A N2 H2B 109.5 no
C4 N2 H2C 109.5 no
H2A N2 H2C 109.5 no
H2B N2 H2C 109.5 no
C6 N3 H3A 109.5 no
C6 N3 H3B 109.5 no
H3A N3 H3B 109.5 no
C6 N3 H3C 109.5 no
H3A N3 H3C 109.5 no
H3B N3 H3C 109.5 no
N C1 C2 112.86(16) yes
N C1 H1D 109.0 no
C2 C1 H1D 109.0 no
N C1 H1E 109.0 no
C2 C1 H1E 109.0 no
H1D C1 H1E 107.8 no
N1 C2 C1 112.14(16) yes
N1 C2 H2D 109.2 no
C1 C2 H2D 109.2 no
N1 C2 H2E 109.2 no
C1 C2 H2E 109.2 no
H2D C2 H2E 107.9 no
N C3 C4 112.37(16) yes
N C3 H3D 109.1 no
C4 C3 H3D 109.1 no
N C3 H3E 109.1 no
C4 C3 H3E 109.1 no
H3D C3 H3E 107.9 no
N2 C4 C3 112.38(16) yes
N2 C4 H4A 109.1 no
C3 C4 H4A 109.1 no
N2 C4 H4B 109.1 no
C3 C4 H4B 109.1 no
H4A C4 H4B 107.9 no
N C5 C6 113.20(16) yes
N C5 H5A 108.9 no
C6 C5 H5A 108.9 no
N C5 H5B 108.9 no
C6 C5 H5B 108.9 no
H5A C5 H5B 107.8 no
N3 C6 C5 112.56(16) yes
N3 C6 H6A 109.1 no
C5 C6 H6A 109.1 no
N3 C6 H6B 109.1 no
C5 C6 H6B 109.1 no
H6A C6 H6B 107.8 no

loop_
_geom_bond_atom_site_label_1
_geom_bond_atom_site_label_2
_geom_bond_distance
_geom_bond_publ_flag
P1 O2 1.5116(15) yes
P1 O1 1.5118(14) yes
P1 O4 1.5671(16) yes
P1 O3 1.5729(15) yes
O3 H3 0.8200 no
O4 H4 0.8200 no
P2 O8 1.5117(15) yes
P2 O6 1.5231(15) yes
P2 O5 1.5354(15) yes
P2 O7 1.5826(16) yes
O7 H7 0.8200 no
N C5 1.475(3) yes
N C3 1.478(2) yes
N C1 1.480(2) yes
N1 C2 1.484(3) yes
N1 H1A 0.8900 no
N1 H1B 0.8900 no
N1 H1C 0.8900 no
N2 C4 1.477(3) yes
N2 H2A 0.8900 no
N2 H2B 0.8900 no
N2 H2C 0.8900 no
N3 C6 1.482(2) yes
N3 H3A 0.8900 no
N3 H3B 0.8900 no
N3 H3C 0.8900 no
C1 C2 1.516(3) yes
C1 H1D 0.9700 no
C1 H1E 0.9700 no
C2 H2D 0.9700 no
C2 H2E 0.9700 no
C3 C4 1.518(3) yes
C3 H3D 0.9700 no
C3 H3E 0.9700 no
C4 H4A 0.9700 no
C4 H4B 0.9700 no
C5 C6 1.516(3) yes
C5 H5A 0.9700 no
C5 H5B 0.9700 no
C6 H6A 0.9700 no
C6 H6B 0.9700 no

loop_
_geom_hbond_atom_site_label_D
_geom_hbond_atom_site_label_H
_geom_hbond_atom_site_label_A
_geom_hbond_site_symmetry_A
_geom_hbond_distance_DH
_geom_hbond_distance_HA
_geom_hbond_distance_DA
_geom_hbond_angle_DHA
O3 H3 O8 . 0.82 1.77 2.526(2) 152
N1 H1C O1 . 0.89 2.16 2.968(2) 151
N2 H2C O1 . 0.89 2.01 2.859(2) 160
N3 H3A O5 . 0.89 2.08 2.905(2) 153
N3 H3A O8 . 0.89 2.54 3.161(3) 127
N3 H3C O1 . 0.89 2.00 2.846(2) 158
O4 H4 O6 1_655 0.82 1.77 2.558(2) 161
O7 H7 O5 2_666 0.82 1.79 2.584(2) 162
N1 H1A O8 2_665 0.89 1.97 2.760(2) 147
N1 H1B O2 2_765 0.89 1.93 2.715(2) 146
N2 H2A O5 1_655 0.89 2.00 2.804(2) 149
N3 H3B O2 2_665 0.89 1.97 2.733(2) 142
N3 H3B O3 2_665 0.89 2.60 3.417(2) 154

loop_
_geom_torsion_atom_site_label_1
_geom_torsion_atom_site_label_2
_geom_torsion_atom_site_label_3
_geom_torsion_atom_site_label_4
_geom_torsion
C5 N C1 C2 74.1(2)
C3 N C1 C2 -163.34(16)
N C1 C2 N1 57.8(2)
C5 N C3 C4 -162.07(16)
C1 N C3 C4 76.2(2)
N C3 C4 N2 65.3(2)
C3 N C5 C6 72.2(2)
C1 N C5 C6 -166.28(16)
N C5 C6 N3 63.9(2)

loop_
_cod_related_entry_id
_cod_related_entry_database
_cod_related_entry_code
1 ChemSpider 21130179
